data_1565525
loop_
_publ_author_name
'Chen, Ye-Tao'
'Chen, Wenbin'
'He, Jiaxing'
'Zhang, Guohui'
'Wen, Xinyi'
'Ran, Shuping'
'Deng, Ziqi'
'Zhu, Sheng'
'Li, Hailin'
'Ni, Shaofei'
'Chen, Shunli'
'Dang, Li'
'Li, Ming-De'

_publ_section_title
;
 Tailormade Nonradiative Rotation Tuning of the Near-Infrared Photothermal
 Conversion in Donor--Acceptor Cocrystals
;
_journal_issue 46
_journal_name_full 'The Journal of Physical Chemistry C'
_journal_page_first 25462
_journal_page_last 25469
_journal_paper_doi 10.1021/acs.jpcc.1c09151
_journal_volume 125
_journal_year 2021
_chemical_formula_moiety 'C16 H10, C6 N4'
_chemical_formula_sum 'C22 H10 N4'
_chemical_formula_weight 330.34
_space_group_crystal_system monoclinic
_space_group_IT_number 14
_space_group_name_Hall '-P 2ybc'
_space_group_name_H-M_alt 'P 1 21/c 1'
_atom_sites_solution_hydrogens geom
_atom_sites_solution_primary dual
_audit_creation_date 2021-03-22
_audit_creation_method
;
Olex2 1.3-beta
(compiled 2020.11.12 svn.r5f609507 for OlexSys, GUI svn.r6272)
;
_cell_angle_alpha 90
_cell_angle_beta 92.458(2)
_cell_angle_gamma 90
_cell_formula_units_Z 2
_cell_length_a 7.97980(10)
_cell_length_b 7.25230(10)
_cell_length_c 14.3587(2)
_cell_measurement_reflns_used 2893
_cell_measurement_temperature 299.98(10)
_cell_measurement_theta_max 73.7040
_cell_measurement_theta_min 3.0890
_cell_volume 830.201(19)
_computing_cell_refinement 'CrysAlisPro 1.171.39.28b (Rigaku OD, 2015)'
_computing_data_collection 'CrysAlisPro 1.171.39.28b (Rigaku OD, 2015)'
_computing_data_reduction 'CrysAlisPro 1.171.39.28b (Rigaku OD, 2015)'
_computing_molecular_graphics 'Olex2 1.3-beta (Dolomanov et al., 2009)'
_computing_publication_material 'Olex2 1.3-beta (Dolomanov et al., 2009)'
_computing_structure_refinement 'SHELXL 2018/3 (Sheldrick, 2015)'
_computing_structure_solution 'SHELXT 2014/5 (Sheldrick, 2014)'
_diffrn_ambient_environment air
_diffrn_ambient_temperature 299.98(10)
_diffrn_detector 'CCD plate'
_diffrn_measured_fraction_theta_full 0.999
_diffrn_measured_fraction_theta_max 0.970
_diffrn_measurement_details
;
List of Runs (angles in degrees, time in seconds):

  # Type    Start    End  Width  t~exp~   \w     \q     \k     \f   Frames
--------------------------------------------------------------------------
  1  \w    -22.00   5.00   0.50    0.50    --    0.00 -19.00  60.00   54
  2  \w    -48.00 -14.00   0.50    0.50    --    0.00 -57.00 -60.00   68
  3  \w    -74.00  21.00   0.50    0.50    --    0.00 -57.00   0.00  190
  4  \w    -76.00 -39.00   0.50    0.50    --    0.00 -19.00  60.00   74
  5  \w    123.00 185.00   0.50    0.50    --   95.80  45.00 120.00  124
  6  \w      8.00  75.00   0.50    0.50    --   95.80 -15.00 -30.00  134
  7  \w     69.00 113.00   0.50    0.50    --   95.80 -77.00  60.00   88
  8  \w    126.00 184.00   0.50    0.50    --   95.80  77.00-120.00  116
  9  \w     59.00 125.00   0.50    0.50    --   95.80 -82.00 -90.00  132
 10  \w     76.00 102.00   0.50    0.50    --   95.80  45.00 120.00   52
 11  \w     70.00 111.00   0.50    0.50    --   95.80  77.00-120.00   82
 12  \w     13.00 107.00   0.50    0.50    --   95.80 -15.00 150.00  188
 13  \w     56.00 120.00   0.50    0.50    --   95.80 -77.00 120.00  128
;
_diffrn_measurement_device 'four-circle diffractometer'
_diffrn_measurement_device_type 'XtaLAB AFC12 (RINC): Kappa single'
_diffrn_measurement_method '\w scans'
_diffrn_orient_matrix_type 'CrysAlisPro convention (1999,Acta A55,543-557)'
_diffrn_orient_matrix_UB_11 -0.0356886000
_diffrn_orient_matrix_UB_12 -0.2001079000
_diffrn_orient_matrix_UB_13 -0.0307036000
_diffrn_orient_matrix_UB_21 0.0099114000
_diffrn_orient_matrix_UB_22 0.0583403000
_diffrn_orient_matrix_UB_23 -0.1027403000
_diffrn_orient_matrix_UB_31 0.1898219000
_diffrn_orient_matrix_UB_32 -0.0407676000
_diffrn_orient_matrix_UB_33 0.0042743000
_diffrn_radiation_monochromator graphite
_diffrn_radiation_probe x-ray
_diffrn_radiation_type 'Cu K\a'
_diffrn_radiation_wavelength 1.54184
_diffrn_reflns_av_R_equivalents 0.0201
_diffrn_reflns_av_unetI/netI 0.0251
_diffrn_reflns_Laue_measured_fraction_full 0.999
_diffrn_reflns_Laue_measured_fraction_max 0.970
_diffrn_reflns_limit_h_max 9
_diffrn_reflns_limit_h_min -8
_diffrn_reflns_limit_k_max 8
_diffrn_reflns_limit_k_min -9
_diffrn_reflns_limit_l_max 17
_diffrn_reflns_limit_l_min -17
_diffrn_reflns_number 4199
_diffrn_reflns_point_group_measured_fraction_full 0.999
_diffrn_reflns_point_group_measured_fraction_max 0.970
_diffrn_reflns_theta_full 67.684
_diffrn_reflns_theta_max 74.065
_diffrn_reflns_theta_min 5.549
_diffrn_source 'fine-focus sealed X-ray tube'
_diffrn_source_type 'Enhance (Cu) X-ray Source'
_exptl_absorpt_coefficient_mu 0.645
_exptl_absorpt_correction_T_max 1.00000
_exptl_absorpt_correction_T_min 0.46614
_exptl_absorpt_correction_type multi-scan
_exptl_absorpt_process_details
;
CrysAlisPro 1.171.39.28b (Rigaku Oxford Diffraction, 2015)
Empirical absorption correction using spherical harmonics,
 implemented in SCALE3 ABSPACK scaling algorithm.
;
_exptl_crystal_colour Black
_exptl_crystal_density_diffrn 1.321
_exptl_crystal_description Block
_exptl_crystal_F_000 340
_exptl_crystal_size_max 0.22
_exptl_crystal_size_mid 0.16
_exptl_crystal_size_min 0.13
_refine_diff_density_max 0.516
_refine_diff_density_min -0.299
_refine_diff_density_rms 0.091
_refine_ls_extinction_method none
_refine_ls_goodness_of_fit_ref 1.047
_refine_ls_hydrogen_treatment constr
_refine_ls_matrix_type full
_refine_ls_number_parameters 118
_refine_ls_number_reflns 1629
_refine_ls_number_restraints 0
_refine_ls_restrained_S_all 1.047
_refine_ls_R_factor_all 0.0611
_refine_ls_R_factor_gt 0.0578
_refine_ls_shift/su_max 0.000
_refine_ls_shift/su_mean 0.000
_refine_ls_structure_factor_coef Fsqd
_refine_ls_weighting_details 'w=1/[\s^2^(Fo^2^)+(0.0815P)^2^+0.2262P] where P=(Fo^2^+2Fc^2^)/3'
_refine_ls_weighting_scheme calc
_refine_ls_wR_factor_gt 0.1500
_refine_ls_wR_factor_ref 0.1538
_reflns_Friedel_coverage 0.000
_reflns_number_gt 1491
_reflns_number_total 1629
_reflns_threshold_expression 'I > 2\s(I)'
_cod_data_source_file jp1c09151_si_003.cif
_cod_data_source_block 20210126a
_cod_database_code 1565525
_shelx_shelxl_version_number 2018/3
_chemical_oxdiff_formula 'N H C'
_chemical_oxdiff_usercomment 'N H C'
_shelx_space_group_comment
;
The symmetry employed for this shelxl refinement is uniquely defined
by the following loop, which should always be used as a source of
symmetry information in preference to the above space-group names.
They are only intended as comments.
;
_reflns_odcompleteness_completeness 99.88
_reflns_odcompleteness_iscentric 1
_reflns_odcompleteness_theta 66.97
_olex2_refinement_description
;
1. Fixed Uiso
 At 1.2 times of:
  All C(H) groups
2.a Aromatic/amide H refined with riding coordinates:
 C10(H10), C11(H11), C13(H13), C8(H8), C7(H7)
;
_olex2_submission_special_instructions 'No special instructions were received'
_oxdiff_exptl_absorpt_empirical_details
;
Empirical correction (ABSPACK) includes:
- Absorption correction using spherical harmonics
- Frame scaling
;
_oxdiff_exptl_absorpt_empirical_full_max 2.090
_oxdiff_exptl_absorpt_empirical_full_min 0.490

loop_
_space_group_symop_operation_xyz
'x, y, z'
'-x, y+1/2, -z+1/2'
'-x, -y, -z'
'x, -y-1/2, z-1/2'

loop_
_atom_site_label
_atom_site_type_symbol
_atom_site_fract_x
_atom_site_fract_y
_atom_site_fract_z
_atom_site_U_iso_or_equiv
_atom_site_adp_type
_atom_site_occupancy
_atom_site_site_symmetry_order
_atom_site_calc_flag
_atom_site_refinement_flags_posn
_atom_site_refinement_flags_adp
_atom_site_refinement_flags_occupancy
_atom_site_disorder_assembly
_atom_site_disorder_group
C15 C 0.05375(16) 0.4443(2) 0.52887(9) 0.0422(4) Uani 1 1 d . . . . .
C9 C 0.10777(17) 0.5082(2) 0.61910(10) 0.0483(4) Uani 1 1 d . . . . .
C12 C 0.10656(18) 0.2693(2) 0.49727(11) 0.0480(4) Uani 1 1 d . . . . .
N3 N 0.4917(2) 0.8030(3) 0.64042(13) 0.0780(5) Uani 1 1 d . . . . .
N4 N 0.7165(2) 0.2551(3) 0.62122(13) 0.0767(5) Uani 1 1 d . . . . .
C10 C 0.0515(2) 0.6853(3) 0.64883(12) 0.0587(5) Uani 1 1 d . . . . .
H10 H 0.086147 0.728563 0.707515 0.070 Uiso 1 1 calc R U . . .
C11 C -0.0502(2) 0.7905(3) 0.59396(13) 0.0574(5) Uani 1 1 d . . . . .
H11 H -0.084741 0.904581 0.615635 0.069 Uiso 1 1 calc R U . . .
C13 C 0.2112(2) 0.1617(2) 0.55629(13) 0.0591(5) Uani 1 1 d . . . . .
H13 H 0.245993 0.046284 0.536520 0.071 Uiso 1 1 calc R U . . .
C8 C 0.2140(2) 0.3962(3) 0.67435(11) 0.0595(5) Uani 1 1 d . . . . .
H8 H 0.252111 0.437435 0.732812 0.071 Uiso 1 1 calc R U . . .
C6 C 0.6356(2) 0.3644(3) 0.58513(12) 0.0577(5) Uani 1 1 d . . . . .
C4 C 0.5335(2) 0.5093(3) 0.54268(12) 0.0591(5) Uani 1 1 d . . . . .
C5 C 0.5070(2) 0.6768(3) 0.59551(13) 0.0589(5) Uani 1 1 d . . . . .
C7 C 0.2632(2) 0.2251(3) 0.64343(13) 0.0633(5) Uani 1 1 d . . . . .
H7 H 0.332232 0.151685 0.681808 0.076 Uiso 1 1 calc R U . . .

loop_
_atom_site_aniso_label
_atom_site_aniso_U_11
_atom_site_aniso_U_22
_atom_site_aniso_U_33
_atom_site_aniso_U_23
_atom_site_aniso_U_13
_atom_site_aniso_U_12
C15 0.0353(7) 0.0505(8) 0.0411(7) 0.0018(6) 0.0061(5) -0.0032(6)
C9 0.0404(7) 0.0635(10) 0.0410(8) 0.0003(6) 0.0040(6) -0.0038(6)
C12 0.0405(8) 0.0501(8) 0.0538(9) 0.0015(7) 0.0079(6) -0.0025(6)
N3 0.0759(12) 0.0784(12) 0.0792(11) -0.0163(9) -0.0032(9) 0.0024(9)
N4 0.0614(10) 0.0860(12) 0.0819(11) 0.0266(9) -0.0074(8) 0.0113(8)
C10 0.0531(9) 0.0753(12) 0.0478(8) -0.0159(8) 0.0016(7) -0.0033(8)
C11 0.0540(9) 0.0571(10) 0.0615(10) -0.0141(8) 0.0069(7) -0.0001(7)
C13 0.0519(9) 0.0532(9) 0.0727(11) 0.0098(8) 0.0083(8) 0.0044(7)
C8 0.0518(9) 0.0832(13) 0.0432(8) 0.0088(8) -0.0002(7) -0.0023(8)
C6 0.0470(9) 0.0679(11) 0.0576(9) 0.0118(8) -0.0029(7) 0.0015(8)
C4 0.0470(9) 0.0664(11) 0.0637(10) 0.0095(8) -0.0004(7) -0.0007(7)
C5 0.0516(9) 0.0657(11) 0.0592(10) -0.0031(8) -0.0011(7) -0.0017(8)
C7 0.0543(10) 0.0735(12) 0.0618(10) 0.0226(9) 0.0002(8) 0.0043(8)

loop_
_atom_type_symbol
_atom_type_description
_atom_type_scat_dispersion_real
_atom_type_scat_dispersion_imag
_atom_type_scat_source
C C 0.0181 0.0091 'International Tables Vol C Tables 4.2.6.8 and 6.1.1.4'
H H 0.0000 0.0000 'International Tables Vol C Tables 4.2.6.8 and 6.1.1.4'
N N 0.0311 0.0180 'International Tables Vol C Tables 4.2.6.8 and 6.1.1.4'

loop_
_geom_angle_atom_site_label_1
_geom_angle_atom_site_label_2
_geom_angle_atom_site_label_3
_geom_angle
_geom_angle_site_symmetry_1
_geom_angle_site_symmetry_3
_geom_angle_publ_flag
C15 C15 C9 119.84(17) 3_566 . ?
C12 C15 C15 120.19(16) . 3_566 ?
C12 C15 C9 119.97(14) . . ?
C15 C9 C10 118.45(14) . . ?
C8 C9 C15 118.67(15) . . ?
C8 C9 C10 122.89(15) . . ?
C15 C12 C11 118.50(14) . 3_566 ?
C13 C12 C15 118.86(15) . . ?
C13 C12 C11 122.65(16) . 3_566 ?
C9 C10 H10 119.2 . . ?
C11 C10 C9 121.57(15) . . ?
C11 C10 H10 119.2 . . ?
C12 C11 H11 119.3 3_566 . ?
C10 C11 C12 121.45(16) . 3_566 ?
C10 C11 H11 119.3 . . ?
C12 C13 H13 119.6 . . ?
C7 C13 C12 120.71(17) . . ?
C7 C13 H13 119.6 . . ?
C9 C8 H8 119.5 . . ?
C7 C8 C9 120.95(16) . . ?
C7 C8 H8 119.5 . . ?
N4 C6 C4 177.4(2) . . ?
C6 C4 C5 118.62(15) . . ?
C4 C4 C6 120.9(2) 3_666 . ?
C4 C4 C5 120.4(2) 3_666 . ?
N3 C5 C4 176.2(2) . . ?
C13 C7 C8 120.84(16) . . ?
C13 C7 H7 119.6 . . ?
C8 C7 H7 119.6 . . ?

loop_
_geom_bond_atom_site_label_1
_geom_bond_atom_site_label_2
_geom_bond_distance
_geom_bond_site_symmetry_2
_geom_bond_publ_flag
C15 C15 1.419(3) 3_566 ?
C15 C9 1.425(2) . ?
C15 C12 1.418(2) . ?
C9 C10 1.431(2) . ?
C9 C8 1.397(2) . ?
C12 C11 1.434(2) 3_566 ?
C12 C13 1.401(2) . ?
N3 C5 1.129(3) . ?
N4 C6 1.133(2) . ?
C10 H10 0.9300 . ?
C10 C11 1.344(3) . ?
C11 H11 0.9300 . ?
C13 H13 0.9300 . ?
C13 C7 1.380(3) . ?
C8 H8 0.9300 . ?
C8 C7 1.380(3) . ?
C6 C4 1.448(2) . ?
C4 C4 1.323(3) 3_666 ?
C4 C5 1.453(3) . ?
C7 H7 0.9300 . ?

loop_
_geom_torsion_atom_site_label_1
_geom_torsion_atom_site_label_2
_geom_torsion_atom_site_label_3
_geom_torsion_atom_site_label_4
_geom_torsion
_geom_torsion_site_symmetry_1
_geom_torsion_site_symmetry_2
_geom_torsion_site_symmetry_3
_geom_torsion_site_symmetry_4
_geom_torsion_publ_flag
C15 C15 C9 C10 -0.2(2) 3_566 . . . ?
C15 C15 C9 C8 -179.78(15) 3_566 . . . ?
C15 C15 C12 C11 0.6(2) 3_566 . . 3_566 ?
C15 C15 C12 C13 -179.30(15) 3_566 . . . ?
C15 C9 C10 C11 0.1(2) . . . . ?
C15 C9 C8 C7 -1.4(2) . . . . ?
C15 C12 C13 C7 -0.5(2) . . . . ?
C9 C15 C12 C11 -179.85(13) . . . 3_566 ?
C9 C15 C12 C13 0.3(2) . . . . ?
C9 C10 C11 C12 -0.3(3) . . . 3_566 ?
C9 C8 C7 C13 1.2(3) . . . . ?
C12 C15 C9 C10 -179.78(13) . . . . ?
C12 C15 C9 C8 0.6(2) . . . . ?
C12 C13 C7 C8 -0.3(3) . . . . ?
C10 C9 C8 C7 179.04(16) . . . . ?
C11 C12 C13 C7 179.66(16) 3_566 . . . ?
C8 C9 C10 C11 179.71(17) . . . . ?
